data_4078017
loop_
_publ_author_name
'Zhang, Jie'
'Qiu, Jinshui'
'Yao, Yingming'
'Zhang, Yong'
'Wang, Yaorong'
'Shen, Qi'

_publ_section_title
;
 Synthesis and Characterization of Lanthanide Amides Bearing Aminophenoxy
 Ligands and Their Catalytic Activity for the Polymerization of Lactides
;
_journal_issue 8
_journal_name_full Organometallics
_journal_page_first 3138
_journal_paper_doi 10.1021/om300036a
_journal_volume 31
_journal_year 2012
_chemical_formula_moiety 'C92 H126 La2 N4 O4, 2(C7 H8)'
_chemical_formula_sum 'C106 H142 La2 N4 O4'
_chemical_formula_weight 1814.06
_chemical_name_systematic
; 
 ? 
;
_space_group_IT_number 2
_symmetry_cell_setting triclinic
_symmetry_Int_Tables_number 2
_symmetry_space_group_name_Hall '-P 1'
_symmetry_space_group_name_H-M 'P -1'
_atom_sites_solution_hydrogens geom
_atom_sites_solution_primary direct
_atom_sites_solution_secondary difmap
_audit_creation_method SHELXL-97
_cell_angle_alpha 88.399(4)
_cell_angle_beta 82.988(4)
_cell_angle_gamma 87.902(5)
_cell_formula_units_Z 1
_cell_length_a 11.9940(9)
_cell_length_b 13.1340(11)
_cell_length_c 15.5174(13)
_cell_measurement_reflns_used 9643
_cell_measurement_temperature 223(2)
_cell_measurement_theta_max 27.5
_cell_measurement_theta_min 3.0
_cell_volume 2423.9(3)
_computing_cell_refinement CrystalClear
_computing_data_collection CrystalClear
_computing_data_reduction CrystalStructure
_computing_structure_refinement 'SHELXL-97 (Sheldrick, 1997)'
_computing_structure_solution 'SHELXS-97 (Sheldrick, 1990)'
_diffrn_ambient_temperature 223(2)
_diffrn_detector_area_resol_mean 14.63
_diffrn_measured_fraction_theta_full 0.994
_diffrn_measured_fraction_theta_max 0.994
_diffrn_measurement_device_type 'Rigaku Saturn'
_diffrn_measurement_method \w
_diffrn_radiation_monochromator graphite
_diffrn_radiation_source 'fine-focus sealed tube'
_diffrn_radiation_type MoK\a
_diffrn_radiation_wavelength 0.71075
_diffrn_reflns_av_R_equivalents 0.0633
_diffrn_reflns_av_sigmaI/netI 0.0963
_diffrn_reflns_limit_h_max 13
_diffrn_reflns_limit_h_min -14
_diffrn_reflns_limit_k_max 15
_diffrn_reflns_limit_k_min -15
_diffrn_reflns_limit_l_max 18
_diffrn_reflns_limit_l_min -17
_diffrn_reflns_number 21004
_diffrn_reflns_theta_full 25.50
_diffrn_reflns_theta_max 25.50
_diffrn_reflns_theta_min 3.04
_exptl_absorpt_coefficient_mu 0.921
_exptl_absorpt_correction_T_max 0.929
_exptl_absorpt_correction_T_min 0.696
_exptl_absorpt_correction_type multi-scan
_exptl_absorpt_process_details 'Jacobson, R. (1998) Private communication'
_exptl_crystal_colour colorless
_exptl_crystal_density_diffrn 1.243
_exptl_crystal_density_method 'not measured'
_exptl_crystal_description block
_exptl_crystal_F_000 952
_exptl_crystal_size_max 0.30
_exptl_crystal_size_mid 0.20
_exptl_crystal_size_min 0.08
_refine_diff_density_max 2.672
_refine_diff_density_min -0.911
_refine_diff_density_rms 0.115
_refine_ls_extinction_method none
_refine_ls_goodness_of_fit_ref 1.055
_refine_ls_hydrogen_treatment constr
_refine_ls_matrix_type full
_refine_ls_number_parameters 469
_refine_ls_number_reflns 8978
_refine_ls_number_restraints 6
_refine_ls_restrained_S_all 1.057
_refine_ls_R_factor_all 0.1190
_refine_ls_R_factor_gt 0.0883
_refine_ls_shift/su_max 0.000
_refine_ls_shift/su_mean 0.000
_refine_ls_structure_factor_coef Fsqd
_refine_ls_weighting_details 'calc w=1/[\s^2^(Fo^2^)+(0.0895P)^2^+8.4085P] where P=(Fo^2^+2Fc^2^)/3'
_refine_ls_weighting_scheme calc
_refine_ls_wR_factor_gt 0.1928
_refine_ls_wR_factor_ref 0.2137
_reflns_number_gt 6725
_reflns_number_total 8978
_reflns_threshold_expression >2sigma(I)
_cod_data_source_file om300036a_si_001.cif
_cod_data_source_block complex1
_cod_database_code 4078017

loop_
_symmetry_equiv_pos_as_xyz
'x, y, z'
'-x, -y, -z'

loop_
_atom_site_label
_atom_site_type_symbol
_atom_site_fract_x
_atom_site_fract_y
_atom_site_fract_z
_atom_site_U_iso_or_equiv
_atom_site_adp_type
_atom_site_occupancy
_atom_site_symmetry_multiplicity
_atom_site_calc_flag
_atom_site_refinement_flags
La1 La -0.00914(4) 0.07455(3) 0.38878(3) 0.04652(19) Uani 1 1 d .
O1 O 0.1535(5) 0.1140(4) 0.3090(4) 0.0555(14) Uani 1 1 d .
O2 O 0.0486(4) 0.0878(4) 0.5319(3) 0.0423(12) Uani 1 1 d .
N1 N -0.0663(6) 0.1704(5) 0.2398(5) 0.0546(17) Uani 1 1 d .
H1 H -0.1261 0.2108 0.2632 0.066 Uiso 1 1 calc R
N2 N -0.1307(5) 0.1993(5) 0.4490(4) 0.0482(16) Uani 1 1 d .
C1 C 0.2010(7) 0.1492(6) 0.2312(5) 0.0471(19) Uani 1 1 d .
C2 C 0.3122(7) 0.1218(6) 0.1980(6) 0.053(2) Uani 1 1 d .
C3 C 0.3553(7) 0.1654(7) 0.1186(6) 0.054(2) Uani 1 1 d .
H3 H 0.4300 0.1483 0.0968 0.065 Uiso 1 1 calc R
C4 C 0.2939(7) 0.2335(7) 0.0691(6) 0.056(2) Uani 1 1 d .
C5 C 0.1843(7) 0.2544(7) 0.1018(6) 0.056(2) Uani 1 1 d .
H5 H 0.1395 0.2971 0.0694 0.067 Uiso 1 1 calc R
C6 C 0.1368(7) 0.2143(6) 0.1818(6) 0.053(2) Uani 1 1 d .
C7 C 0.0198(7) 0.2509(7) 0.2173(6) 0.059(2) Uani 1 1 d .
H7A H 0.0253 0.2894 0.2698 0.070 Uiso 1 1 calc R
H7B H -0.0083 0.2984 0.1745 0.070 Uiso 1 1 calc R
C8 C -0.1135(7) 0.1313(8) 0.1663(5) 0.058(2) Uani 1 1 d .
C9 C -0.1985(8) 0.1833(9) 0.1274(7) 0.073(3) Uani 1 1 d .
C10 C -0.2447(9) 0.1364(12) 0.0607(7) 0.091(4) Uani 1 1 d .
H10 H -0.3028 0.1709 0.0351 0.109 Uiso 1 1 calc R
C11 C -0.2082(10) 0.0423(13) 0.0316(8) 0.096(4) Uani 1 1 d .
H11 H -0.2417 0.0118 -0.0126 0.115 Uiso 1 1 calc R
C12 C -0.1228(10) -0.0064(10) 0.0676(7) 0.082(3) Uani 1 1 d .
H12 H -0.0962 -0.0705 0.0469 0.098 Uiso 1 1 calc R
C13 C -0.0735(8) 0.0358(8) 0.1342(6) 0.065(3) Uani 1 1 d .
C14 C -0.2428(10) 0.2873(10) 0.1595(8) 0.096(4) Uani 1 1 d .
H14A H -0.2804 0.2802 0.2182 0.144 Uiso 1 1 calc R
H14B H -0.2955 0.3155 0.1218 0.144 Uiso 1 1 calc R
H14C H -0.1806 0.3326 0.1590 0.144 Uiso 1 1 calc R
C15 C 0.0225(9) -0.0240(7) 0.1717(7) 0.072(3) Uani 1 1 d .
H15A H 0.0852 0.0201 0.1735 0.107 Uiso 1 1 calc R
H15B H 0.0463 -0.0816 0.1353 0.107 Uiso 1 1 calc R
H15C H -0.0034 -0.0485 0.2300 0.107 Uiso 1 1 calc R
C16 C 0.3831(7) 0.0427(7) 0.2456(6) 0.056(2) Uani 1 1 d .
C17 C 0.5028(9) 0.0338(9) 0.2006(8) 0.092(4) Uani 1 1 d .
H17A H 0.5018 0.0122 0.1415 0.138 Uiso 1 1 calc R
H17B H 0.5455 -0.0159 0.2317 0.138 Uiso 1 1 calc R
H17C H 0.5374 0.0995 0.2000 0.138 Uiso 1 1 calc R
C18 C 0.3289(9) -0.0613(8) 0.2444(7) 0.079(3) Uani 1 1 d .
H18A H 0.3306 -0.0824 0.1848 0.119 Uiso 1 1 calc R
H18B H 0.2516 -0.0560 0.2712 0.119 Uiso 1 1 calc R
H18C H 0.3703 -0.1113 0.2763 0.119 Uiso 1 1 calc R
C19 C 0.3896(8) 0.0725(9) 0.3404(7) 0.078(3) Uani 1 1 d .
H19A H 0.4408 0.0254 0.3664 0.118 Uiso 1 1 calc R
H19B H 0.3155 0.0697 0.3732 0.118 Uiso 1 1 calc R
H19C H 0.4167 0.1412 0.3413 0.118 Uiso 1 1 calc R
C20 C 0.3502(12) 0.2835(13) -0.0144(8) 0.114(2) Uani 1 1 d .
C21 C 0.2730(11) 0.3326(12) -0.0689(8) 0.114(2) Uani 1 1 d .
H21A H 0.2413 0.3946 -0.0420 0.171 Uiso 1 1 calc R
H21B H 0.2131 0.2869 -0.0756 0.171 Uiso 1 1 calc R
H21C H 0.3130 0.3490 -0.1254 0.171 Uiso 1 1 calc R
C22 C 0.4095(12) 0.1983(12) -0.0770(8) 0.114(2) Uani 1 1 d .
H22A H 0.3530 0.1549 -0.0945 0.171 Uiso 1 1 calc R
H22B H 0.4621 0.1575 -0.0465 0.171 Uiso 1 1 calc R
H22C H 0.4496 0.2306 -0.1280 0.171 Uiso 1 1 calc R
C23 C 0.4479(11) 0.3419(12) -0.0003(8) 0.114(2) Uani 1 1 d .
H23A H 0.4982 0.3468 -0.0540 0.171 Uiso 1 1 calc R
H23B H 0.4870 0.3078 0.0441 0.171 Uiso 1 1 calc R
H23C H 0.4231 0.4098 0.0184 0.171 Uiso 1 1 calc R
C24 C 0.0184(6) 0.1583(5) 0.5951(5) 0.0431(18) Uani 1 1 d .
C25 C 0.0952(6) 0.1917(6) 0.6498(5) 0.0452(19) Uani 1 1 d .
C26 C 0.0532(7) 0.2583(6) 0.7158(5) 0.049(2) Uani 1 1 d .
H26 H 0.1034 0.2804 0.7528 0.058 Uiso 1 1 calc R
C27 C -0.0582(8) 0.2938(6) 0.7304(6) 0.056(2) Uani 1 1 d .
C28 C -0.1291(7) 0.2624(7) 0.6709(6) 0.056(2) Uani 1 1 d .
H28 H -0.2041 0.2873 0.6765 0.067 Uiso 1 1 calc R
C29 C -0.0928(7) 0.1965(6) 0.6042(5) 0.0471(19) Uani 1 1 d .
C30 C -0.1704(6) 0.1672(6) 0.5394(6) 0.051(2) Uani 1 1 d .
H30A H -0.1777 0.0931 0.5420 0.061 Uiso 1 1 calc R
H30B H -0.2452 0.1983 0.5562 0.061 Uiso 1 1 calc R
C31 C -0.1709(7) 0.2974(6) 0.4244(5) 0.0487(19) Uani 1 1 d .
C32 C -0.0997(7) 0.3812(6) 0.4187(6) 0.054(2) Uani 1 1 d .
C33 C -0.1397(9) 0.4743(6) 0.3889(6) 0.063(2) Uani 1 1 d .
H33 H -0.0932 0.5307 0.3853 0.075 Uiso 1 1 calc R
C34 C -0.2451(10) 0.4858(7) 0.3646(7) 0.078(3) Uani 1 1 d .
H34 H -0.2698 0.5492 0.3429 0.094 Uiso 1 1 calc R
C35 C -0.3145(9) 0.4058(7) 0.3716(7) 0.074(3) Uani 1 1 d .
H35 H -0.3878 0.4148 0.3565 0.089 Uiso 1 1 calc R
C36 C -0.2784(8) 0.3119(7) 0.4004(7) 0.066(3) Uani 1 1 d .
C37 C 0.0168(8) 0.3689(7) 0.4442(7) 0.068(3) Uani 1 1 d .
H37A H 0.0533 0.4339 0.4373 0.102 Uiso 1 1 calc R
H37B H 0.0597 0.3192 0.4075 0.102 Uiso 1 1 calc R
H37C H 0.0128 0.3458 0.5044 0.102 Uiso 1 1 calc R
C38 C -0.3571(8) 0.2230(8) 0.4026(8) 0.083(3) Uani 1 1 d .
H38A H -0.3232 0.1708 0.3637 0.125 Uiso 1 1 calc R
H38B H -0.4282 0.2468 0.3843 0.125 Uiso 1 1 calc R
H38C H -0.3699 0.1947 0.4613 0.125 Uiso 1 1 calc R
C39 C 0.2209(7) 0.1605(6) 0.6348(5) 0.0482(19) Uani 1 1 d .
C40 C 0.2861(8) 0.1965(7) 0.7072(6) 0.065(3) Uani 1 1 d .
H40A H 0.2825 0.2704 0.7083 0.098 Uiso 1 1 calc R
H40B H 0.3640 0.1729 0.6961 0.098 Uiso 1 1 calc R
H40C H 0.2530 0.1690 0.7627 0.098 Uiso 1 1 calc R
C41 C 0.2411(7) 0.0444(6) 0.6326(6) 0.056(2) Uani 1 1 d .
H41A H 0.1983 0.0129 0.6827 0.084 Uiso 1 1 calc R
H41B H 0.3205 0.0282 0.6336 0.084 Uiso 1 1 calc R
H41C H 0.2173 0.0189 0.5799 0.084 Uiso 1 1 calc R
C42 C 0.2713(8) 0.2102(7) 0.5483(6) 0.060(2) Uani 1 1 d .
H42A H 0.2304 0.1895 0.5019 0.090 Uiso 1 1 calc R
H42B H 0.3497 0.1887 0.5359 0.090 Uiso 1 1 calc R
H42C H 0.2655 0.2838 0.5527 0.090 Uiso 1 1 calc R
C43 C -0.1015(12) 0.3628(10) 0.8049(9) 0.099(2) Uani 1 1 d .
C44 C -0.1357(11) 0.4684(9) 0.7697(8) 0.099(2) Uani 1 1 d .
H44A H -0.1777 0.5067 0.8162 0.148 Uiso 1 1 calc R
H44B H -0.1822 0.4605 0.7235 0.148 Uiso 1 1 calc R
H44C H -0.0688 0.5045 0.7473 0.148 Uiso 1 1 calc R
C45 C -0.0181(11) 0.3764(10) 0.8670(8) 0.099(2) Uani 1 1 d .
H45A H 0.0022 0.3106 0.8916 0.148 Uiso 1 1 calc R
H45B H -0.0506 0.4206 0.9131 0.148 Uiso 1 1 calc R
H45C H 0.0486 0.4068 0.8366 0.148 Uiso 1 1 calc R
C46 C -0.2099(11) 0.3210(10) 0.8547(8) 0.099(2) Uani 1 1 d .
H46A H -0.1915 0.2613 0.8891 0.148 Uiso 1 1 calc R
H46B H -0.2602 0.3025 0.8137 0.148 Uiso 1 1 calc R
H46C H -0.2464 0.3729 0.8927 0.148 Uiso 1 1 calc R
C47 C 0.4228(11) 0.5532(11) 0.3501(9) 0.1075(17) Uani 1 1 d D
C48 C 0.3608(11) 0.4744(10) 0.3877(10) 0.1075(17) Uani 1 1 d D
H48 H 0.3274 0.4798 0.4455 0.129 Uiso 1 1 calc R
C49 C 0.3458(12) 0.3855(10) 0.3423(9) 0.1075(17) Uani 1 1 d D
H49 H 0.3026 0.3316 0.3675 0.129 Uiso 1 1 calc R
C50 C 0.3991(11) 0.3831(11) 0.2579(9) 0.1075(17) Uani 1 1 d D
H50 H 0.3950 0.3254 0.2241 0.129 Uiso 1 1 calc R
C51 C 0.4581(11) 0.4662(10) 0.2240(10) 0.1075(17) Uani 1 1 d D
H51 H 0.4920 0.4638 0.1661 0.129 Uiso 1 1 calc R
C52 C 0.4698(12) 0.5494(10) 0.2684(9) 0.1075(17) Uani 1 1 d D
H52 H 0.5106 0.6043 0.2424 0.129 Uiso 1 1 calc R
C53 C 0.4481(12) 0.6456(10) 0.3981(9) 0.1075(17) Uani 1 1 d .
H53A H 0.5154 0.6320 0.4260 0.161 Uiso 1 1 calc R
H53B H 0.3855 0.6617 0.4417 0.161 Uiso 1 1 calc R
H53C H 0.4599 0.7028 0.3575 0.161 Uiso 1 1 calc R

loop_
_atom_site_aniso_label
_atom_site_aniso_U_11
_atom_site_aniso_U_22
_atom_site_aniso_U_33
_atom_site_aniso_U_23
_atom_site_aniso_U_13
_atom_site_aniso_U_12
La1 0.0476(3) 0.0419(3) 0.0521(3) 0.0100(2) -0.0159(2) -0.0047(2)
O1 0.045(3) 0.065(4) 0.056(3) 0.012(3) -0.006(3) -0.005(3)
O2 0.042(3) 0.040(3) 0.047(3) 0.005(2) -0.013(2) -0.004(2)
N1 0.047(4) 0.058(4) 0.058(4) 0.009(3) -0.004(3) -0.004(3)
N2 0.047(4) 0.042(3) 0.058(4) 0.013(3) -0.019(3) 0.000(3)
C1 0.041(4) 0.047(4) 0.055(5) 0.006(4) -0.013(4) -0.002(4)
C2 0.048(5) 0.052(5) 0.059(5) 0.011(4) -0.010(4) -0.001(4)
C3 0.041(4) 0.061(5) 0.059(5) 0.000(4) -0.001(4) 0.005(4)
C4 0.051(5) 0.053(5) 0.066(6) 0.002(4) -0.018(4) -0.009(4)
C5 0.055(5) 0.056(5) 0.057(5) 0.000(4) -0.010(4) -0.005(4)
C6 0.052(5) 0.045(4) 0.063(5) 0.005(4) -0.013(4) -0.011(4)
C7 0.045(5) 0.058(5) 0.073(6) 0.011(5) -0.008(4) 0.001(4)
C8 0.039(4) 0.096(7) 0.039(4) 0.022(5) -0.008(4) -0.010(5)
C9 0.052(5) 0.103(8) 0.062(6) 0.022(6) -0.008(5) -0.001(6)
C10 0.059(7) 0.159(13) 0.058(7) 0.021(8) -0.025(5) -0.013(8)
C11 0.072(8) 0.159(13) 0.060(7) -0.016(8) -0.009(6) -0.030(9)
C12 0.086(8) 0.106(8) 0.058(6) 0.003(6) -0.018(6) -0.032(7)
C13 0.056(6) 0.082(7) 0.058(6) 0.005(5) -0.001(5) -0.015(5)
C14 0.076(8) 0.123(10) 0.089(8) 0.024(8) -0.021(6) 0.022(7)
C15 0.092(8) 0.058(6) 0.064(6) -0.005(5) -0.008(6) -0.004(5)
C16 0.044(5) 0.057(5) 0.068(6) 0.005(4) -0.009(4) 0.006(4)
C17 0.065(7) 0.098(8) 0.108(9) 0.035(7) -0.005(6) 0.029(6)
C18 0.078(7) 0.066(6) 0.092(8) 0.013(6) -0.007(6) 0.010(5)
C19 0.058(6) 0.106(8) 0.074(7) 0.016(6) -0.022(5) 0.000(6)
C20 0.106(5) 0.164(7) 0.070(4) 0.032(4) -0.011(4) -0.028(5)
C21 0.106(5) 0.164(7) 0.070(4) 0.032(4) -0.011(4) -0.028(5)
C22 0.106(5) 0.164(7) 0.070(4) 0.032(4) -0.011(4) -0.028(5)
C23 0.106(5) 0.164(7) 0.070(4) 0.032(4) -0.011(4) -0.028(5)
C24 0.043(4) 0.035(4) 0.052(5) 0.013(4) -0.013(4) -0.001(3)
C25 0.041(4) 0.041(4) 0.055(5) 0.009(4) -0.016(4) -0.001(3)
C26 0.054(5) 0.043(4) 0.050(5) 0.006(4) -0.016(4) 0.005(4)
C27 0.057(5) 0.050(5) 0.061(5) 0.005(4) -0.007(4) 0.009(4)
C28 0.050(5) 0.055(5) 0.064(6) 0.015(5) -0.016(4) -0.002(4)
C29 0.051(5) 0.039(4) 0.054(5) 0.011(4) -0.017(4) -0.005(4)
C30 0.032(4) 0.043(4) 0.081(6) 0.003(4) -0.020(4) 0.003(3)
C31 0.049(5) 0.042(4) 0.057(5) 0.002(4) -0.016(4) 0.002(4)
C32 0.059(5) 0.046(4) 0.059(5) -0.001(4) -0.016(4) -0.003(4)
C33 0.081(7) 0.037(4) 0.071(6) 0.001(4) -0.010(5) 0.001(4)
C34 0.100(8) 0.045(5) 0.094(8) 0.006(5) -0.039(7) 0.019(5)
C35 0.070(6) 0.058(6) 0.098(8) 0.008(5) -0.034(6) 0.015(5)
C36 0.055(5) 0.054(5) 0.090(7) 0.012(5) -0.026(5) 0.010(4)
C37 0.074(6) 0.048(5) 0.086(7) 0.002(5) -0.025(6) -0.007(5)
C38 0.060(6) 0.066(6) 0.131(10) 0.012(6) -0.046(6) 0.004(5)
C39 0.043(4) 0.046(4) 0.058(5) 0.001(4) -0.019(4) 0.001(4)
C40 0.057(5) 0.065(6) 0.080(7) -0.007(5) -0.033(5) -0.003(5)
C41 0.045(5) 0.048(5) 0.080(6) -0.009(4) -0.025(4) 0.005(4)
C42 0.057(5) 0.068(6) 0.056(5) 0.007(5) -0.011(4) -0.010(5)
C43 0.100(5) 0.101(5) 0.094(5) -0.025(4) -0.013(4) 0.026(4)
C44 0.100(5) 0.101(5) 0.094(5) -0.025(4) -0.013(4) 0.026(4)
C45 0.100(5) 0.101(5) 0.094(5) -0.025(4) -0.013(4) 0.026(4)
C46 0.100(5) 0.101(5) 0.094(5) -0.025(4) -0.013(4) 0.026(4)
C47 0.102(4) 0.103(4) 0.121(4) -0.001(3) -0.035(3) 0.016(3)
C48 0.102(4) 0.103(4) 0.121(4) -0.001(3) -0.035(3) 0.016(3)
C49 0.102(4) 0.103(4) 0.121(4) -0.001(3) -0.035(3) 0.016(3)
C50 0.102(4) 0.103(4) 0.121(4) -0.001(3) -0.035(3) 0.016(3)
C51 0.102(4) 0.103(4) 0.121(4) -0.001(3) -0.035(3) 0.016(3)
C52 0.102(4) 0.103(4) 0.121(4) -0.001(3) -0.035(3) 0.016(3)
C53 0.102(4) 0.103(4) 0.121(4) -0.001(3) -0.035(3) 0.016(3)

loop_
_atom_type_symbol
_atom_type_description
_atom_type_scat_dispersion_real
_atom_type_scat_dispersion_imag
_atom_type_scat_source
C C 0.0033 0.0016 'International Tables Vol C Tables 4.2.6.8 and 6.1.1.4'
H H 0.0000 0.0000 'International Tables Vol C Tables 4.2.6.8 and 6.1.1.4'
N N 0.0061 0.0033 'International Tables Vol C Tables 4.2.6.8 and 6.1.1.4'
O O 0.0106 0.0060 'International Tables Vol C Tables 4.2.6.8 and 6.1.1.4'
La La -0.2871 2.4523 'International Tables Vol C Tables 4.2.6.8 and 6.1.1.4'

loop_
_geom_angle_atom_site_label_1
_geom_angle_atom_site_label_2
_geom_angle_atom_site_label_3
_geom_angle
_geom_angle_site_symmetry_1
_geom_angle_site_symmetry_3
O1 La1 N2 121.1(2) . .
O1 La1 O2 98.81(18) . .
N2 La1 O2 77.8(2) . .
O1 La1 O2 125.99(19) . 2_556
N2 La1 O2 109.0(2) . 2_556
O2 La1 O2 72.15(18) . 2_556
O1 La1 N1 73.8(2) . .
N2 La1 N1 80.4(2) . .
O2 La1 N1 148.61(19) . .
O2 La1 N1 137.09(18) 2_556 .
O1 La1 C24 108.1(2) . 2_556
N2 La1 C24 130.7(2) . 2_556
O2 La1 C24 92.55(19) . 2_556
O2 La1 C24 25.97(19) 2_556 2_556
N1 La1 C24 118.8(2) . 2_556
O1 La1 La1 117.44(14) . 2_556
N2 La1 La1 94.22(16) . 2_556
O2 La1 La1 36.46(11) . 2_556
O2 La1 La1 35.69(11) 2_556 2_556
N1 La1 La1 168.66(14) . 2_556
C24 La1 La1 57.72(15) 2_556 2_556
C1 O1 La1 145.0(5) . .
C24 O2 La1 130.5(4) . .
C24 O2 La1 102.3(4) . 2_556
La1 O2 La1 107.85(18) . 2_556
C8 N1 C7 114.9(7) . .
C8 N1 La1 131.0(5) . .
C7 N1 La1 105.5(5) . .
C8 N1 H1 99.7 . .
C7 N1 H1 99.7 . .
La1 N1 H1 99.7 . .
C31 N2 C30 114.5(7) . .
C31 N2 La1 137.2(6) . .
C30 N2 La1 108.2(4) . .
O1 C1 C6 118.7(7) . .
O1 C1 C2 121.9(7) . .
C6 C1 C2 119.3(8) . .
C3 C2 C1 117.7(7) . .
C3 C2 C16 120.7(8) . .
C1 C2 C16 121.6(7) . .
C2 C3 C4 124.1(8) . .
C2 C3 H3 118.0 . .
C4 C3 H3 118.0 . .
C5 C4 C3 116.3(8) . .
C5 C4 C20 123.0(9) . .
C3 C4 C20 120.6(9) . .
C4 C5 C6 122.3(9) . .
C4 C5 H5 118.9 . .
C6 C5 H5 118.9 . .
C5 C6 C1 120.2(8) . .
C5 C6 C7 118.5(8) . .
C1 C6 C7 121.0(8) . .
N1 C7 C6 116.8(7) . .
N1 C7 H7A 108.1 . .
C6 C7 H7A 108.1 . .
N1 C7 H7B 108.1 . .
C6 C7 H7B 108.1 . .
H7A C7 H7B 107.3 . .
C9 C8 C13 118.8(9) . .
C9 C8 N1 122.7(10) . .
C13 C8 N1 118.4(8) . .
C8 C9 C10 118.8(11) . .
C8 C9 C14 120.3(10) . .
C10 C9 C14 120.9(10) . .
C11 C10 C9 122.3(11) . .
C11 C10 H10 118.9 . .
C9 C10 H10 118.9 . .
C12 C11 C10 118.6(11) . .
C12 C11 H11 120.7 . .
C10 C11 H11 120.7 . .
C11 C12 C13 121.9(12) . .
C11 C12 H12 119.0 . .
C13 C12 H12 119.0 . .
C12 C13 C8 119.5(10) . .
C12 C13 C15 118.8(10) . .
C8 C13 C15 121.8(8) . .
C9 C14 H14A 109.5 . .
C9 C14 H14B 109.5 . .
H14A C14 H14B 109.5 . .
C9 C14 H14C 109.5 . .
H14A C14 H14C 109.5 . .
H14B C14 H14C 109.5 . .
C13 C15 H15A 109.5 . .
C13 C15 H15B 109.5 . .
H15A C15 H15B 109.5 . .
C13 C15 H15C 109.5 . .
H15A C15 H15C 109.5 . .
H15B C15 H15C 109.5 . .
C17 C16 C18 108.8(8) . .
C17 C16 C19 107.4(8) . .
C18 C16 C19 109.7(8) . .
C17 C16 C2 111.0(8) . .
C18 C16 C2 108.3(7) . .
C19 C16 C2 111.6(8) . .
C16 C17 H17A 109.5 . .
C16 C17 H17B 109.5 . .
H17A C17 H17B 109.5 . .
C16 C17 H17C 109.5 . .
H17A C17 H17C 109.5 . .
H17B C17 H17C 109.5 . .
C16 C18 H18A 109.5 . .
C16 C18 H18B 109.5 . .
H18A C18 H18B 109.5 . .
C16 C18 H18C 109.5 . .
H18A C18 H18C 109.5 . .
H18B C18 H18C 109.5 . .
C16 C19 H19A 109.5 . .
C16 C19 H19B 109.5 . .
H19A C19 H19B 109.5 . .
C16 C19 H19C 109.5 . .
H19A C19 H19C 109.5 . .
H19B C19 H19C 109.5 . .
C21 C20 C23 116.1(13) . .
C21 C20 C4 114.6(11) . .
C23 C20 C4 112.8(10) . .
C21 C20 C22 101.4(11) . .
C23 C20 C22 100.2(12) . .
C4 C20 C22 109.7(11) . .
C20 C21 H21A 109.5 . .
C20 C21 H21B 109.5 . .
H21A C21 H21B 109.5 . .
C20 C21 H21C 109.5 . .
H21A C21 H21C 109.5 . .
H21B C21 H21C 109.5 . .
C20 C22 H22A 109.5 . .
C20 C22 H22B 109.5 . .
H22A C22 H22B 109.5 . .
C20 C22 H22C 109.5 . .
H22A C22 H22C 109.5 . .
H22B C22 H22C 109.5 . .
C20 C23 H23A 109.5 . .
C20 C23 H23B 109.5 . .
H23A C23 H23B 109.5 . .
C20 C23 H23C 109.5 . .
H23A C23 H23C 109.5 . .
H23B C23 H23C 109.5 . .
O2 C24 C29 117.4(7) . .
O2 C24 C25 122.2(7) . .
C29 C24 C25 120.4(8) . .
O2 C24 La1 51.7(3) . 2_556
C29 C24 La1 107.0(5) . 2_556
C25 C24 La1 108.7(5) . 2_556
C26 C25 C24 117.2(7) . .
C26 C25 C39 121.2(7) . .
C24 C25 C39 121.6(7) . .
C27 C26 C25 124.3(8) . .
C27 C26 H26 117.8 . .
C25 C26 H26 117.8 . .
C26 C27 C28 115.8(8) . .
C26 C27 C43 122.7(9) . .
C28 C27 C43 121.5(9) . .
C29 C28 C27 122.7(8) . .
C29 C28 H28 118.7 . .
C27 C28 H28 118.7 . .
C28 C29 C24 119.4(7) . .
C28 C29 C30 121.2(7) . .
C24 C29 C30 119.3(7) . .
N2 C30 C29 113.3(6) . .
N2 C30 H30A 108.9 . .
C29 C30 H30A 108.9 . .
N2 C30 H30B 108.9 . .
C29 C30 H30B 108.9 . .
H30A C30 H30B 107.7 . .
C36 C31 C32 118.7(7) . .
C36 C31 N2 120.9(7) . .
C32 C31 N2 120.3(7) . .
C33 C32 C31 118.6(8) . .
C33 C32 C37 121.0(8) . .
C31 C32 C37 120.4(7) . .
C34 C33 C32 121.4(9) . .
C34 C33 H33 119.3 . .
C32 C33 H33 119.3 . .
C35 C34 C33 120.0(8) . .
C35 C34 H34 120.0 . .
C33 C34 H34 120.0 . .
C34 C35 C36 120.6(9) . .
C34 C35 H35 119.7 . .
C36 C35 H35 119.7 . .
C35 C36 C31 120.6(9) . .
C35 C36 C38 118.7(8) . .
C31 C36 C38 120.6(7) . .
C32 C37 H37A 109.5 . .
C32 C37 H37B 109.5 . .
H37A C37 H37B 109.5 . .
C32 C37 H37C 109.5 . .
H37A C37 H37C 109.5 . .
H37B C37 H37C 109.5 . .
C36 C38 H38A 109.5 . .
C36 C38 H38B 109.5 . .
H38A C38 H38B 109.5 . .
C36 C38 H38C 109.5 . .
H38A C38 H38C 109.5 . .
H38B C38 H38C 109.5 . .
C41 C39 C40 105.4(7) . .
C41 C39 C25 112.6(6) . .
C40 C39 C25 112.5(7) . .
C41 C39 C42 110.2(7) . .
C40 C39 C42 108.2(7) . .
C25 C39 C42 107.9(6) . .
C39 C40 H40A 109.5 . .
C39 C40 H40B 109.5 . .
H40A C40 H40B 109.5 . .
C39 C40 H40C 109.5 . .
H40A C40 H40C 109.5 . .
H40B C40 H40C 109.5 . .
C39 C41 H41A 109.5 . .
C39 C41 H41B 109.5 . .
H41A C41 H41B 109.5 . .
C39 C41 H41C 109.5 . .
H41A C41 H41C 109.5 . .
H41B C41 H41C 109.5 . .
C39 C42 H42A 109.5 . .
C39 C42 H42B 109.5 . .
H42A C42 H42B 109.5 . .
C39 C42 H42C 109.5 . .
H42A C42 H42C 109.5 . .
H42B C42 H42C 109.5 . .
C45 C43 C27 113.3(10) . .
C45 C43 C44 108.4(11) . .
C27 C43 C44 110.3(10) . .
C45 C43 C46 109.1(11) . .
C27 C43 C46 110.2(10) . .
C44 C43 C46 105.2(11) . .
C43 C44 H44A 109.5 . .
C43 C44 H44B 109.5 . .
H44A C44 H44B 109.5 . .
C43 C44 H44C 109.5 . .
H44A C44 H44C 109.5 . .
H44B C44 H44C 109.5 . .
C43 C45 H45A 109.5 . .
C43 C45 H45B 109.5 . .
H45A C45 H45B 109.5 . .
C43 C45 H45C 109.5 . .
H45A C45 H45C 109.5 . .
H45B C45 H45C 109.5 . .
C43 C46 H46A 109.5 . .
C43 C46 H46B 109.5 . .
H46A C46 H46B 109.5 . .
C43 C46 H46C 109.5 . .
H46A C46 H46C 109.5 . .
H46B C46 H46C 109.5 . .
C52 C47 C48 121.0(15) . .
C52 C47 C53 115.3(13) . .
C48 C47 C53 123.7(14) . .
C47 C48 C49 122.0(15) . .
C47 C48 H48 119.0 . .
C49 C48 H48 119.0 . .
C50 C49 C48 115.3(14) . .
C50 C49 H49 122.3 . .
C48 C49 H49 122.3 . .
C51 C50 C49 119.4(14) . .
C51 C50 H50 120.3 . .
C49 C50 H50 120.3 . .
C52 C51 C50 123.8(15) . .
C52 C51 H51 118.1 . .
C50 C51 H51 118.1 . .
C47 C52 C51 118.5(15) . .
C47 C52 H52 120.7 . .
C51 C52 H52 120.7 . .
C47 C53 H53A 109.5 . .
C47 C53 H53B 109.5 . .
H53A C53 H53B 109.5 . .
C47 C53 H53C 109.5 . .
H53A C53 H53C 109.5 . .
H53B C53 H53C 109.5 . .

loop_
_geom_bond_atom_site_label_1
_geom_bond_atom_site_label_2
_geom_bond_distance
_geom_bond_site_symmetry_2
La1 O1 2.248(5) .
La1 N2 2.294(7) .
La1 O2 2.418(5) .
La1 O2 2.464(5) 2_556
La1 N1 2.749(7) .
La1 C24 3.066(7) 2_556
La1 La1 3.9463(9) 2_556
O1 C1 1.347(9) .
O2 C24 1.374(9) .
O2 La1 2.464(5) 2_556
N1 C8 1.448(11) .
N1 C7 1.509(10) .
N1 H1 0.9200 .
N2 C31 1.419(9) .
N2 C30 1.480(11) .
C1 C6 1.405(11) .
C1 C2 1.408(11) .
C2 C3 1.392(11) .
C2 C16 1.547(11) .
C3 C4 1.410(12) .
C3 H3 0.9400 .
C4 C5 1.372(12) .
C4 C20 1.529(15) .
C5 C6 1.397(12) .
C5 H5 0.9400 .
C6 C7 1.510(12) .
C7 H7A 0.9800 .
C7 H7B 0.9800 .
C8 C9 1.395(12) .
C8 C13 1.409(14) .
C9 C10 1.398(16) .
C9 C14 1.522(16) .
C10 C11 1.367(18) .
C10 H10 0.9400 .
C11 C12 1.358(17) .
C11 H11 0.9400 .
C12 C13 1.389(13) .
C12 H12 0.9400 .
C13 C15 1.534(14) .
C14 H14A 0.9700 .
C14 H14B 0.9700 .
C14 H14C 0.9700 .
C15 H15A 0.9700 .
C15 H15B 0.9700 .
C15 H15C 0.9700 .
C16 C17 1.519(13) .
C16 C18 1.536(13) .
C16 C19 1.546(13) .
C17 H17A 0.9700 .
C17 H17B 0.9700 .
C17 H17C 0.9700 .
C18 H18A 0.9700 .
C18 H18B 0.9700 .
C18 H18C 0.9700 .
C19 H19A 0.9700 .
C19 H19B 0.9700 .
C19 H19C 0.9700 .
C20 C21 1.451(18) .
C20 C23 1.464(18) .
C20 C22 1.59(2) .
C21 H21A 0.9700 .
C21 H21B 0.9700 .
C21 H21C 0.9700 .
C22 H22A 0.9700 .
C22 H22B 0.9700 .
C22 H22C 0.9700 .
C23 H23A 0.9700 .
C23 H23B 0.9700 .
C23 H23C 0.9700 .
C24 C29 1.400(11) .
C24 C25 1.415(10) .
C24 La1 3.066(7) 2_556
C25 C26 1.400(11) .
C25 C39 1.539(11) .
C26 C27 1.393(12) .
C26 H26 0.9400 .
C27 C28 1.409(12) .
C27 C43 1.518(15) .
C28 C29 1.386(12) .
C28 H28 0.9400 .
C29 C30 1.517(11) .
C30 H30A 0.9800 .
C30 H30B 0.9800 .
C31 C36 1.389(11) .
C31 C32 1.411(11) .
C32 C33 1.385(12) .
C32 C37 1.501(12) .
C33 C34 1.366(14) .
C33 H33 0.9400 .
C34 C35 1.358(14) .
C34 H34 0.9400 .
C35 C36 1.374(12) .
C35 H35 0.9400 .
C36 C38 1.525(13) .
C37 H37A 0.9700 .
C37 H37B 0.9700 .
C37 H37C 0.9700 .
C38 H38A 0.9700 .
C38 H38B 0.9700 .
C38 H38C 0.9700 .
C39 C41 1.536(11) .
C39 C40 1.539(11) .
C39 C42 1.541(11) .
C40 H40A 0.9700 .
C40 H40B 0.9700 .
C40 H40C 0.9700 .
C41 H41A 0.9700 .
C41 H41B 0.9700 .
C41 H41C 0.9700 .
C42 H42A 0.9700 .
C42 H42B 0.9700 .
C42 H42C 0.9700 .
C43 C45 1.490(17) .
C43 C44 1.535(17) .
C43 C46 1.540(18) .
C44 H44A 0.9700 .
C44 H44B 0.9700 .
C44 H44C 0.9700 .
C45 H45A 0.9700 .
C45 H45B 0.9700 .
C45 H45C 0.9700 .
C46 H46A 0.9700 .
C46 H46B 0.9700 .
C46 H46C 0.9700 .
C47 C52 1.326(14) .
C47 C48 1.371(14) .
C47 C53 1.501(18) .
C48 C49 1.408(14) .
C48 H48 0.9400 .
C49 C50 1.386(14) .
C49 H49 0.9400 .
C50 C51 1.379(14) .
C50 H50 0.9400 .
C51 C52 1.328(13) .
C51 H51 0.9400 .
C52 H52 0.9400 .
C53 H53A 0.9700 .
C53 H53B 0.9700 .
C53 H53C 0.9700 .
